data_1564718
loop_
_publ_author_name
'Aldridge, Simon'
'McManus, Caitil\'in'
'Hicks, Jamie'
'Goicoechea, Jose M.'
'Cui, Xianlu'
'Zhao, Lili'
'Frenking, Gernot'

_publ_section_title
;
 Coinage metal aluminyl complexes: probing regiochemistry and mechanism in
 the insertion and reduction of carbon dioxide
;
_journal_name_full 'Chemical Science'
_journal_paper_doi 10.1039/D1SC04676D
_journal_year 2021
_chemical_formula_moiety 'C120 H178 Al2 Cu2 N4 O8 P2, 5(C6 H6)'
_chemical_formula_sum 'C150 H208 Al2 Cu2 N4 O8 P2'
_chemical_formula_weight 2438.17
_space_group_crystal_system triclinic
_space_group_IT_number 2
_space_group_name_Hall '-P 1'
_space_group_name_H-M_alt 'P -1'
_atom_sites_solution_hydrogens geom
_atom_sites_solution_primary dual
_audit_creation_date 2021-02-15
_audit_creation_method
;
Olex2 1.3
(compiled 2020.11.12 svn.r5f609507 for OlexSys, GUI svn.r6226)
;
_audit_update_record
;
2021-05-24 deposited with the CCDC.	2021-09-16 downloaded from the CCDC.
;
_cell_angle_alpha 112.876(4)
_cell_angle_beta 98.299(3)
_cell_angle_gamma 92.821(3)
_cell_formula_units_Z 1
_cell_length_a 13.0313(4)
_cell_length_b 15.8057(7)
_cell_length_c 18.8852(9)
_cell_measurement_reflns_used 6233
_cell_measurement_temperature 150.00(10)
_cell_measurement_theta_max 67.6340
_cell_measurement_theta_min 4.2740
_cell_volume 3522.6(3)
_computing_cell_refinement 'CrysAlisPro 1.171.39.46 (Rigaku OD, 2018)'
_computing_data_collection 'CrysAlisPro 1.171.39.46 (Rigaku OD, 2018)'
_computing_data_reduction 'CrysAlisPro 1.171.39.46 (Rigaku OD, 2018)'
_computing_molecular_graphics 'Olex2 1.3 (Dolomanov et al., 2009)'
_computing_publication_material 'Olex2 1.3 (Dolomanov et al., 2009)'
_computing_structure_refinement 'SHELXL 2018/3 (Sheldrick, 2015)'
_computing_structure_solution 'SHELXT  (Sheldrick, 2015)'
_diffrn_ambient_environment N~2~
_diffrn_ambient_temperature 150.00(10)
_diffrn_detector 'CCD plate'
_diffrn_detector_area_resol_mean 10.4102
_diffrn_detector_type Atlas
_diffrn_measured_fraction_theta_full 0.999
_diffrn_measured_fraction_theta_max 0.982
_diffrn_measurement_details
;
List of Runs (angles in degrees, time in seconds):

  # Type    Start    End  Width  t~exp~   \w     \q     \k     \f   Frames
#--------------------------------------------------------------------------
  1  \w    -69.00  28.00   1.00    5.00    --  -42.28  57.00-180.00   97
  2  \w    -91.00 -64.00   1.00    5.00    --  -42.28 178.00-180.00   27
  3  \w   -111.00 -16.00   1.00    5.00    --  -42.28 -57.00  30.00   95
  4  \w   -128.00 -37.00   1.00    5.00    --  -42.28-178.00 150.00   91
  5  \w    102.00 127.00   1.00    5.00    --   42.28-178.00-180.00   25
  6  \w    -28.00  58.00   1.00    5.00    --   42.28 -38.00 -90.00   86
  7  \w     31.00  96.00   1.00   27.50    --  111.00 -95.00-120.00   65
  8  \w     73.00 100.00   1.00   27.50    --  111.00 -77.00 150.00   27
  9  \w     32.00  57.00   1.00   27.50    --  111.00 -95.00   0.00   25
 10  \w     49.00  90.00   1.00   27.50    --  111.00 -30.00  90.00   41
 11  \w     71.00  98.00   1.00   27.50    --  111.00 -45.00 -30.00   27
 12  \w     67.00  94.00   1.00   27.50    --  111.00-125.00 120.00   27
 13  \w     63.00  93.00   1.00   27.50    --  111.00-125.00   0.00   30
 14  \w     43.00 107.00   1.00   27.50    --  111.00-125.00 150.00   64
 15  \w     48.00  91.00   1.00   27.50    --  111.00 -30.00-120.00   43
 16  \w     45.00  72.00   1.00   27.50    --  111.00 -77.00 150.00   27
 17  \w     74.00 101.00   1.00   27.50    --  111.00 -95.00 150.00   27
 18  \w     30.00  64.00   1.00   27.50    --  111.00 -95.00 150.00   34
 19  \w     36.00  64.00   1.00   27.50    --  111.00 -30.00 150.00   28
 20  \w     62.00  91.00   1.00   27.50    --  111.00 -30.00 -60.00   29
 21  \w     89.00 132.00   1.00   27.50    --  111.00  45.00 120.00   43
 22  \w    145.00 175.00   1.00   27.50    --  111.00  45.00 120.00   30
 23  \w     76.00 118.00   1.00   27.50    --  111.00-125.00-120.00   42
 24  \w     40.00  65.00   1.00   27.50    --  111.00-125.00 120.00   25
 25  \w     42.00  97.00   1.00   27.50    --  111.00 -45.00  30.00   55
 26  \w     86.00 118.00   1.00   27.50    --  111.00-125.00  90.00   32
 27  \w     75.00 118.00   1.00   27.50    --  111.00-125.00-180.00   43
 28  \w     40.00  90.00   1.00   27.50    --  111.00 -30.00-180.00   50
 29  \w     43.00 118.00   1.00   27.50    --  111.00 -61.00 -30.00   75
 30  \w    100.00 169.00   1.00   27.50    --  111.00  45.00  60.00   69
 31  \w     30.00  76.00   1.00   27.50    --  111.00 -95.00 -60.00   46
 32  \w     80.00 107.00   1.00   27.50    --  111.00 -95.00   0.00   27
 33  \w     42.00  75.00   1.00   27.50    --  111.00 -45.00 150.00   33
 34  \w     54.00  81.00   1.00   27.50    --  111.00 -77.00-120.00   27
 35  \w     83.00 118.00   1.00   27.50    --  111.00-125.00 -90.00   35
 36  \w    106.00 177.00   1.00   27.50    --  111.00  30.00 -30.00   71
 37  \w     87.00 114.00   1.00   27.50    --  111.00  30.00  30.00   27
 38  \w    130.00 178.00   1.00   27.50    --  111.00  30.00  30.00   48
 39  \w    123.00 177.00   1.00   27.50    --  111.00   0.00 -60.00   54
 40  \w     85.00 118.00   1.00   27.50    --  111.00-125.00 -30.00   33
 41  \w     73.00 116.00   1.00   27.50    --  111.00-125.00  30.00   43
 42  \w     41.00  69.00   1.00   27.50    --  111.00   0.00 -60.00   28
;
_diffrn_measurement_device 'four-circle diffractometer'
_diffrn_measurement_device_type 'SuperNova, Dual, Cu at home/near, Atlas'
_diffrn_measurement_method '\w scans'
_diffrn_orient_matrix_type 'CrysAlisPro convention (1999,Acta A55,543-557)'
_diffrn_orient_matrix_UB_11 -0.0031875000
_diffrn_orient_matrix_UB_12 0.0628559000
_diffrn_orient_matrix_UB_13 -0.0452597000
_diffrn_orient_matrix_UB_21 0.0543979000
_diffrn_orient_matrix_UB_22 -0.0693317000
_diffrn_orient_matrix_UB_23 -0.0613869000
_diffrn_orient_matrix_UB_31 -0.1072247000
_diffrn_orient_matrix_UB_32 -0.0508443000
_diffrn_orient_matrix_UB_33 -0.0477266000
_diffrn_radiation_monochromator mirror
_diffrn_radiation_probe x-ray
_diffrn_radiation_type 'Cu K\a'
_diffrn_radiation_wavelength 1.54184
_diffrn_reflns_av_unetI/netI 0.0684
_diffrn_reflns_Laue_measured_fraction_full 0.999
_diffrn_reflns_Laue_measured_fraction_max 0.982
_diffrn_reflns_limit_h_max 13
_diffrn_reflns_limit_h_min -15
_diffrn_reflns_limit_k_max 18
_diffrn_reflns_limit_k_min -19
_diffrn_reflns_limit_l_max 22
_diffrn_reflns_limit_l_min -22
_diffrn_reflns_number 14058
_diffrn_reflns_point_group_measured_fraction_full 0.999
_diffrn_reflns_point_group_measured_fraction_max 0.982
_diffrn_reflns_theta_full 67.684
_diffrn_reflns_theta_max 69.491
_diffrn_reflns_theta_min 3.451
_diffrn_source 'micro-focus sealed X-ray tube'
_diffrn_source_type 'SuperNova (Cu) X-ray Source'
_exptl_absorpt_coefficient_mu 1.132
_exptl_absorpt_correction_T_max 1.00000
_exptl_absorpt_correction_T_min 0.86360
_exptl_absorpt_correction_type multi-scan
_exptl_absorpt_process_details
;
CrysAlisPro 1.171.39.46 (Rigaku Oxford Diffraction, 2018)
Empirical absorption correction using spherical harmonics,
 implemented in SCALE3 ABSPACK scaling algorithm.
;
_exptl_crystal_colour colourless
_exptl_crystal_density_diffrn 1.149
_exptl_crystal_description block
_exptl_crystal_F_000 1314
_exptl_crystal_size_max 0.1
_exptl_crystal_size_mid 0.05
_exptl_crystal_size_min 0.02
_refine_diff_density_max 1.332
_refine_diff_density_min -0.468
_refine_diff_density_rms 0.113
_refine_ls_extinction_method none
_refine_ls_goodness_of_fit_ref 0.995
_refine_ls_hydrogen_treatment constr
_refine_ls_matrix_type full
_refine_ls_number_parameters 835
_refine_ls_number_reflns 14058
_refine_ls_number_restraints 372
_refine_ls_restrained_S_all 0.985
_refine_ls_R_factor_all 0.1519
_refine_ls_R_factor_gt 0.0973
_refine_ls_shift/su_max 0.000
_refine_ls_shift/su_mean 0.000
_refine_ls_structure_factor_coef Fsqd
_refine_ls_weighting_details 'w=1/[\s^2^(Fo^2^)+(0.2000P)^2^] where P=(Fo^2^+2Fc^2^)/3'
_refine_ls_weighting_scheme calc
_refine_ls_wR_factor_gt 0.2453
_refine_ls_wR_factor_ref 0.3017
_reflns_Friedel_coverage 0.000
_reflns_number_gt 7805
_reflns_number_total 14058
_reflns_threshold_expression 'I > 2\s(I)'
_twin_special_details
;
Component 2 rotated by 1.4272\% 
 around [-0.91 -0.24 0.34] (reciprocal) or [-0.98 -0.21 0.01] (direct)
;
_cod_data_source_file d1sc04676d2.cif
_cod_data_source_block 6-Cu
_cod_database_code 1564718
_publcif_datablock.id {a0496cf9-2cda-49d9-92d4-1d2268384caa}

_shelx_shelxl_version_number 2018/3
_chemical_oxdiff_formula 'C50 H50 O2 N2 P1 Cu1 Al1'
_shelx_space_group_comment
;
The symmetry employed for this shelxl refinement is uniquely defined
by the following loop, which should always be used as a source of
symmetry information in preference to the above space-group names.
They are only intended as comments.
;
_olex2_refinement_description
;
1. Fixed Uiso
 At 1.2 times of:
  All C(H) groups
 At 1.5 times of:
  All C(H,H,H) groups
2. Restrained distances
 C72-C71 \\sim C71-C70 \\sim C70-C69 \\sim C69-C68 \\sim C68-C67 \\sim C67-C72
 with sigma of 0.02
 C72-C68 \\sim C72-C68 \\sim C69-C71 \\sim C69-C67 \\sim C67-C71 \\sim C68-C70
 with sigma of 0.04
 C78-C77 \\sim C77-C76 \\sim C76-C75 \\sim C75-C74 \\sim C74-C73 \\sim C73-C78
 with sigma of 0.02
 C78-C74 \\sim C78-C74 \\sim C75-C77 \\sim C75-C73 \\sim C73-C77 \\sim C74-C76
 with sigma of 0.04
 C15-C17 \\sim C17-C16
 with sigma of 0.02
 C15A-C16A \\sim C16A-C17A
 with sigma of 0.02
 C81-C80 \\sim C80-C79 \\sim C79-C84 \\sim C84-C83 \\sim C83-C82 \\sim C82-C81
 with sigma of 0.02
 C81-C83 \\sim C81-C83 \\sim C84-C80 \\sim C84-C82 \\sim C82-C80 \\sim C83-C79
 with sigma of 0.04
 C62-C61 \\sim C61-C66 \\sim C66-C65 \\sim C65-C64 \\sim C64-C63 \\sim C63-C62
 with sigma of 0.02
 C62-C64 \\sim C62-C64 \\sim C65-C61 \\sim C65-C63 \\sim C63-C61 \\sim C64-C66
 with sigma of 0.04
3. Restrained planarity
 C72, C71, C70, C69, C68, C67
 with sigma of 0.1
 C78, C77, C76, C75, C74, C73
 with sigma of 0.1
 C81, C80, C79, C84, C83, C82
 with sigma of 0.1
 C62, C61, C66, C65, C64, C63
 with sigma of 0.1
4. Uiso/Uaniso restraints and constraints
C72 \\sim C71 \\sim C70 \\sim C69 \\sim C68 \\sim C67: within 2A with sigma of
0.04 and sigma for terminal atoms of 0.08 within 2A
C78 \\sim C77 \\sim C76 \\sim C75 \\sim C74 \\sim C73: within 2A with sigma of
0.04 and sigma for terminal atoms of 0.08 within 2A
C81 \\sim C80 \\sim C79 \\sim C84 \\sim C83 \\sim C82: within 2A with sigma of
0.04 and sigma for terminal atoms of 0.08 within 2A
C62 \\sim C61 \\sim C66 \\sim C65 \\sim C64 \\sim C63: within 2A with sigma of
0.04 and sigma for terminal atoms of 0.08 within 2A
Uiso(C80) = Uiso(C79) = Uiso(C84) = Uiso(C83) = Uiso(C82) = Uiso(C81)
5. Rigid body (RIGU) restrains
 C72, C71, C70, C69, C68, C67
 with sigma for 1-2 distances of 0.004 and sigma for 1-3 distances of 0.004
 C78, C77, C76, C75, C74, C73
 with sigma for 1-2 distances of 0.004 and sigma for 1-3 distances of 0.004
 C14, C16, C17, C15, C15A, C17A, C16A
 with sigma for 1-2 distances of 0.004 and sigma for 1-3 distances of 0.004
 C81, C80, C79, C84, C83, C82
 with sigma for 1-2 distances of 0.004 and sigma for 1-3 distances of 0.004
 C62, C61, C66, C65, C64, C63
 with sigma for 1-2 distances of 0.004 and sigma for 1-3 distances of 0.004
6. Others
 Sof(C15A)=Sof(H15D)=Sof(H15E)=Sof(H15F)=Sof(C17A)=Sof(H17D)=Sof(H17E)=
 Sof(H17F)=Sof(C16A)=Sof(H16D)=Sof(H16E)=Sof(H16F)=1-FVAR(1)
 Sof(C16)=Sof(H16A)=Sof(H16B)=Sof(H16C)=Sof(C17)=Sof(H17A)=Sof(H17B)=Sof(H17C)=
 Sof(C15)=Sof(H15A)=Sof(H15B)=Sof(H15C)=FVAR(1)
 Fixed Sof: C78(0.5) H78(0.5) C77(0.5) H77(0.5) C76(0.5) H76(0.5) C75(0.5)
 H75(0.5) C74(0.5) H74(0.5) C73(0.5) H73(0.5) C84(0.5) H84(0.5) C83(0.5)
 H83(0.5) C82(0.5) H82(0.5) C81(0.5) H81(0.5) C80(0.5) H80(0.5) C79(0.5)
 H79(0.5) C62(0.5) H62(0.5) C61(0.5) H61(0.5) C66(0.5) H66(0.5) C65(0.5)
 H65(0.5) C64(0.5) H64(0.5) C63(0.5) H63(0.5)
7.a Ternary CH refined with riding coordinates:
 C45(H45), C42(H42), C30(H30), C33(H33)
7.b Aromatic/amide H refined with riding coordinates:
 C5(H5), C3(H3), C9(H9), C28(H28), C11(H11), C27(H27), C26(H26), C39(H39),
 C38(H38), C40(H40), C72(H72), C71(H71), C70(H70), C69(H69), C68(H68), C67(H67),
  C78(H78), C77(H77), C76(H76), C75(H75), C74(H74), C73(H73), C84(H84),
 C83(H83), C82(H82), C81(H81), C80(H80), C79(H79), C62(H62), C61(H61), C66(H66),
  C65(H65), C64(H64), C63(H63)
7.c Fitted hexagon refined as free rotating group:
 C72(C71,C70,C69,C68,C67), C84(C83,C82,C81,C80,C79)
7.d Idealised Me refined as rotating group:
 C19(H19A,H19B,H19C), C18(H18A,H18B,H18C), C51(H51A,H51B,H51C), C47(H47A,H47B,
 H47C), C60(H60A,H60B,H60C), C46(H46A,H46B,H46C), C22(H22A,H22B,H22C), C52(H52A,
 H52B,H52C), C21(H21A,H21B,H21C), C55(H55A,H55B,H55C), C50(H50A,H50B,H50C),
 C31(H31A,H31B,H31C), C44(H44A,H44B,H44C), C32(H32A,H32B,H32C), C54(H54A,H54B,
 H54C), C56(H56A,H56B,H56C), C23(H23A,H23B,H23C), C34(H34A,H34B,H34C), C59(H59A,
 H59B,H59C), C43(H43A,H43B,H43C), C35(H35A,H35B,H35C), C16(H16A,H16B,H16C),
 C17(H17A,H17B,H17C), C58(H58A,H58B,H58C), C15(H15A,H15B,H15C), C15A(H15D,H15E,
 H15F), C17A(H17D,H17E,H17F), C16A(H16D,H16E,H16F)
;
_olex2_submission_special_instructions 'No special instructions were received'
_oxdiff_exptl_absorpt_empirical_details
;
Empirical correction (ABSPACK) includes:
- Absorption correction using spherical harmonics
- Frame scaling
;
_oxdiff_exptl_absorpt_empirical_full_max 1.521
_oxdiff_exptl_absorpt_empirical_full_min 0.578
_oxdiff_twin_integration_method simultaneous
_oxdiff_twin_items 2
_publcif_funding_html
;
;

loop_
_space_group_symop_operation_xyz
'x, y, z'
'-x, -y, -z'

loop_
_atom_site_label
_atom_site_type_symbol
_atom_site_fract_x
_atom_site_fract_y
_atom_site_fract_z
_atom_site_U_iso_or_equiv
_atom_site_adp_type
_atom_site_occupancy
_atom_site_site_symmetry_order
_atom_site_calc_flag
_atom_site_refinement_flags_posn
_atom_site_refinement_flags_adp
_atom_site_refinement_flags_occupancy
_atom_site_disorder_assembly
_atom_site_disorder_group
Cu1 Cu 0.59527(5) -0.00519(5) 0.45041(4) 0.0463(2) Uani 1 1 d . . . . .
P1 P 0.72011(10) -0.01649(10) 0.38260(7) 0.0482(3) Uani 1 1 d . . . . .
Al1 Al 0.67863(10) 0.27329(10) 0.70578(8) 0.0396(3) Uani 1 1 d . . . . .
O2 O 0.5574(2) 0.1893(2) 0.67189(19) 0.0434(8) Uani 1 1 d . . . . .
O4 O 0.5432(3) 0.0750(3) 0.5518(2) 0.0510(9) Uani 1 1 d . . . . .
O3 O 0.6797(3) 0.1862(3) 0.6056(2) 0.0545(10) Uani 1 1 d . . . . .
O1 O 0.8148(2) 0.3417(2) 0.71742(19) 0.0401(7) Uani 1 1 d . . . . .
N1 N 0.7505(3) 0.2440(3) 0.7845(2) 0.0435(9) Uani 1 1 d . . . . .
N2 N 0.6282(3) 0.3812(3) 0.7029(2) 0.0422(9) Uani 1 1 d . . . . .
C2 C 0.8547(4) 0.2839(3) 0.8127(3) 0.0426(10) Uani 1 1 d . . . . .
C24 C 0.7171(4) 0.1802(3) 0.8163(3) 0.0431(10) Uani 1 1 d . . . . .
C13 C 0.8075(4) 0.4326(3) 0.7228(3) 0.0401(10) Uani 1 1 d . . . . .
C12 C 0.7052(4) 0.4520(4) 0.7129(3) 0.0435(10) Uani 1 1 d . . . . .
C6 C 0.9837(4) 0.3951(3) 0.8015(3) 0.0415(10) Uani 1 1 d . . . . .
C5 C 1.0521(4) 0.3888(4) 0.8630(3) 0.0469(11) Uani 1 1 d . . . . .
H5 H 1.117044 0.423979 0.880583 0.056 Uiso 1 1 calc R U . . .
C7 C 1.0012(4) 0.4590(4) 0.7590(3) 0.0454(11) Uani 1 1 d . . . . .
C29 C 0.6743(4) 0.2111(4) 0.8843(3) 0.0484(12) Uani 1 1 d . . . . .
C36 C 0.5236(4) 0.3963(4) 0.6767(3) 0.0452(11) Uani 1 1 d . . . . .
C8 C 0.8958(4) 0.4937(3) 0.7435(3) 0.0425(10) Uani 1 1 d . . . . .
C1 C 0.8906(4) 0.3387(3) 0.7781(3) 0.0416(10) Uani 1 1 d . . . . .
C3 C 0.9267(4) 0.2775(4) 0.8725(3) 0.0497(12) Uani 1 1 d . . . . .
H3 H 0.909285 0.237439 0.895415 0.060 Uiso 1 1 calc R U . . .
C48 C 0.5911(4) 0.1479(4) 0.6076(3) 0.0481(12) Uani 1 1 d . . . . .
C9 C 0.8797(4) 0.5820(4) 0.7493(3) 0.0517(13) Uani 1 1 d . . . . .
H9 H 0.936989 0.626059 0.762342 0.062 Uiso 1 1 calc R U . . .
C19 C 1.0868(4) 0.5379(4) 0.8061(4) 0.0524(12) Uani 1 1 d . . . . .
H19A H 1.066122 0.576235 0.854149 0.079 Uiso 1 1 calc R U . . .
H19B H 1.098184 0.574126 0.776652 0.079 Uiso 1 1 calc R U . . .
H19C H 1.150076 0.513353 0.817326 0.079 Uiso 1 1 calc R U . . .
C49 C 0.8283(4) 0.0842(4) 0.4383(3) 0.0574(14) Uani 1 1 d . . . . .
C53 C 0.6662(4) -0.0120(4) 0.2845(3) 0.0559(13) Uani 1 1 d . . . . .
C28 C 0.6473(4) 0.1482(4) 0.9147(3) 0.0547(13) Uani 1 1 d . . . . .
H28 H 0.619535 0.168715 0.960346 0.066 Uiso 1 1 calc R U . . .
C4 C 1.0240(4) 0.3303(4) 0.8983(3) 0.0504(12) Uani 1 1 d . . . . .
C11 C 0.6936(4) 0.5399(4) 0.7172(4) 0.0528(12) Uani 1 1 d . . . . .
H11 H 0.626667 0.555403 0.707316 0.063 Uiso 1 1 calc R U . . .
C10 C 0.7788(5) 0.6064(4) 0.7359(4) 0.0569(13) Uani 1 1 d . . . . .
C37 C 0.4558(4) 0.4313(4) 0.7295(3) 0.0479(11) Uani 1 1 d . . . . .
C25 C 0.7292(5) 0.0859(4) 0.7779(4) 0.0585(14) Uani 1 1 d . . . . .
C27 C 0.6605(5) 0.0557(5) 0.8792(4) 0.0595(14) Uani 1 1 d . . . . .
H27 H 0.643537 0.014783 0.901336 0.071 Uiso 1 1 calc R U . . .
C57 C 0.7771(4) -0.1307(4) 0.3638(3) 0.0535(13) Uani 1 1 d . . . . .
C18 C 1.0338(4) 0.4011(4) 0.6805(4) 0.0571(13) Uani 1 1 d . . . . .
H18A H 1.095933 0.374109 0.690059 0.086 Uiso 1 1 calc R U . . .
H18B H 1.047084 0.440170 0.653858 0.086 Uiso 1 1 calc R U . . .
H18C H 0.978645 0.352958 0.648844 0.086 Uiso 1 1 calc R U . . .
C26 C 0.6991(5) 0.0255(5) 0.8108(4) 0.0650(16) Uani 1 1 d . . . . .
H26 H 0.705478 -0.037102 0.785660 0.078 Uiso 1 1 calc R U . . .
C45 C 0.4851(5) 0.4444(5) 0.8143(4) 0.0640(15) Uani 1 1 d . . . . .
H45 H 0.524612 0.393465 0.814884 0.077 Uiso 1 1 calc R U . . .
C41 C 0.4922(4) 0.3794(4) 0.5982(3) 0.0570(14) Uani 1 1 d . . . . .
C39 C 0.3288(5) 0.4381(5) 0.6263(4) 0.0634(15) Uani 1 1 d . . . . .
H39 H 0.263958 0.452647 0.609636 0.076 Uiso 1 1 calc R U . . .
C51 C 0.7832(5) 0.1739(5) 0.4488(5) 0.0724(18) Uani 1 1 d . . . . .
H51A H 0.767327 0.178173 0.399154 0.109 Uiso 1 1 calc R U . . .
H51B H 0.833157 0.225067 0.483723 0.109 Uiso 1 1 calc R U . . .
H51C H 0.720564 0.175408 0.470293 0.109 Uiso 1 1 calc R U . . .
C38 C 0.3598(4) 0.4523(4) 0.7036(4) 0.0562(13) Uani 1 1 d . . . . .
H38 H 0.315058 0.476470 0.738899 0.067 Uiso 1 1 calc R U . . .
C47 C 0.3913(6) 0.4400(5) 0.8529(4) 0.0728(18) Uani 1 1 d . . . . .
H47A H 0.352521 0.491071 0.855961 0.109 Uiso 1 1 calc R U . . .
H47B H 0.414891 0.443265 0.904546 0.109 Uiso 1 1 calc R U . . .
H47C H 0.347361 0.383027 0.822527 0.109 Uiso 1 1 calc R U . . .
C60 C 0.8440(9) -0.1300(6) 0.4374(6) 0.101(3) Uani 1 1 d . . . . .
H60A H 0.904590 -0.085692 0.452503 0.152 Uiso 1 1 calc R U . . .
H60B H 0.865286 -0.190339 0.427167 0.152 Uiso 1 1 calc R U . . .
H60C H 0.804096 -0.113612 0.478801 0.152 Uiso 1 1 calc R U . . .
C46 C 0.5551(6) 0.5328(7) 0.8630(4) 0.098(3) Uani 1 1 d . . . . .
H46A H 0.618036 0.532450 0.842116 0.147 Uiso 1 1 calc R U . . .
H46B H 0.572052 0.537831 0.915822 0.147 Uiso 1 1 calc R U . . .
H46C H 0.519848 0.584415 0.862266 0.147 Uiso 1 1 calc R U . . .
C22 C 1.2027(6) 0.2971(8) 0.9416(5) 0.097(3) Uani 1 1 d . . . . .
H22A H 1.190597 0.233945 0.904454 0.145 Uiso 1 1 calc R U . . .
H22B H 1.253112 0.302358 0.985911 0.145 Uiso 1 1 calc R U . . .
H22C H 1.228625 0.335482 0.917697 0.145 Uiso 1 1 calc R U . . .
C20 C 1.1021(5) 0.3278(5) 0.9677(4) 0.0622(15) Uani 1 1 d . . . . .
C52 C 0.9260(6) 0.0781(7) 0.4030(5) 0.102(3) Uani 1 1 d . . . . .
H52A H 0.951230 0.019556 0.394925 0.153 Uiso 1 1 calc R U . . .
H52B H 0.978486 0.127085 0.437696 0.153 Uiso 1 1 calc R U . . .
H52C H 0.910386 0.083636 0.353801 0.153 Uiso 1 1 calc R U . . .
C40 C 0.3940(5) 0.4030(5) 0.5753(4) 0.0683(17) Uani 1 1 d . . . . .
H40 H 0.373335 0.394083 0.523444 0.082 Uiso 1 1 calc R U . . .
C42 C 0.5600(6) 0.3399(6) 0.5373(4) 0.077(2) Uani 1 1 d . . . . .
H42 H 0.623065 0.324204 0.562320 0.093 Uiso 1 1 calc R U . . .
C21 C 1.0552(6) 0.2686(7) 1.0046(6) 0.090(3) Uani 1 1 d . . . . .
H21A H 0.994213 0.293423 1.023928 0.135 Uiso 1 1 calc R U . . .
H21B H 1.105542 0.268501 1.047045 0.135 Uiso 1 1 calc R U . . .
H21C H 1.036223 0.206468 0.966242 0.135 Uiso 1 1 calc R U . . .
C55 C 0.7449(6) 0.0003(10) 0.2392(6) 0.108(4) Uani 1 1 d . . . . .
H55A H 0.787781 0.058117 0.268581 0.163 Uiso 1 1 calc R U . . .
H55B H 0.710161 0.000192 0.190684 0.163 Uiso 1 1 calc R U . . .
H55C H 0.787714 -0.049357 0.228757 0.163 Uiso 1 1 calc R U . . .
C30 C 0.6593(6) 0.3131(5) 0.9250(4) 0.0682(17) Uani 1 1 d . . . . .
H30 H 0.666223 0.343108 0.889016 0.082 Uiso 1 1 calc R U . . .
C50 C 0.8600(5) 0.0867(5) 0.5213(4) 0.0641(16) Uani 1 1 d . . . . .
H50A H 0.798422 0.083215 0.542988 0.096 Uiso 1 1 calc R U . . .
H50B H 0.903560 0.143225 0.553921 0.096 Uiso 1 1 calc R U . . .
H50C H 0.897609 0.035094 0.518596 0.096 Uiso 1 1 calc R U . . .
C14 C 0.7603(6) 0.7055(5) 0.7445(6) 0.081(2) Uani 1 1 d . . . . .
C31 C 0.5532(6) 0.3242(7) 0.9473(5) 0.090(3) Uani 1 1 d . . . . .
H31A H 0.500531 0.294649 0.901477 0.134 Uiso 1 1 calc R U . . .
H31B H 0.545292 0.388815 0.971168 0.134 Uiso 1 1 calc R U . . .
H31C H 0.545921 0.296380 0.983619 0.134 Uiso 1 1 calc R U . . .
C33 C 0.7727(7) 0.0468(5) 0.7025(5) 0.076(2) Uani 1 1 d . . . . .
H33 H 0.777237 0.095440 0.682665 0.092 Uiso 1 1 calc R U . . .
C44 C 0.5025(7) 0.2501(7) 0.4716(4) 0.097(3) Uani 1 1 d . . . . .
H44A H 0.487773 0.205716 0.493032 0.146 Uiso 1 1 calc R U . . .
H44B H 0.545584 0.225490 0.432842 0.146 Uiso 1 1 calc R U . . .
H44C H 0.438195 0.263011 0.448022 0.146 Uiso 1 1 calc R U . . .
C32 C 0.7433(6) 0.3618(6) 0.9991(5) 0.084(2) Uani 1 1 d . . . . .
H32A H 0.743373 0.328335 1.032028 0.126 Uiso 1 1 calc R U . . .
H32B H 0.728056 0.423713 1.026971 0.126 Uiso 1 1 calc R U . . .
H32C H 0.810636 0.363778 0.984497 0.126 Uiso 1 1 calc R U . . .
C54 C 0.5914(7) 0.0609(7) 0.3009(6) 0.096(3) Uani 1 1 d . . . . .
H54A H 0.551171 0.056116 0.338243 0.145 Uiso 1 1 calc R U . . .
H54B H 0.545435 0.051608 0.253341 0.145 Uiso 1 1 calc R U . . .
H54C H 0.630263 0.121104 0.321567 0.145 Uiso 1 1 calc R U . . .
C56 C 0.5928(7) -0.1012(7) 0.2353(5) 0.098(3) Uani 1 1 d . . . . .
H56A H 0.632740 -0.149020 0.208013 0.146 Uiso 1 1 calc R U . . .
H56B H 0.542488 -0.090235 0.198325 0.146 Uiso 1 1 calc R U . . .
H56C H 0.557384 -0.119991 0.268912 0.146 Uiso 1 1 calc R U . . .
C23 C 1.1249(7) 0.4267(6) 1.0333(4) 0.085(2) Uani 1 1 d . . . . .
H23A H 1.166520 0.465410 1.017118 0.127 Uiso 1 1 calc R U . . .
H23B H 1.162138 0.424132 1.080003 0.127 Uiso 1 1 calc R U . . .
H23C H 1.060309 0.451666 1.043259 0.127 Uiso 1 1 calc R U . . .
C34 C 0.7023(8) -0.0368(6) 0.6391(5) 0.088(2) Uani 1 1 d . . . . .
H34A H 0.705839 -0.088997 0.653055 0.132 Uiso 1 1 calc R U . . .
H34B H 0.725455 -0.051322 0.590083 0.132 Uiso 1 1 calc R U . . .
H34C H 0.631546 -0.022491 0.634333 0.132 Uiso 1 1 calc R U . . .
C59 C 0.6886(6) -0.2088(6) 0.3383(8) 0.117(4) Uani 1 1 d . . . . .
H59A H 0.636360 -0.189036 0.370469 0.175 Uiso 1 1 calc R U . . .
H59B H 0.715535 -0.261803 0.343782 0.175 Uiso 1 1 calc R U . . .
H59C H 0.658116 -0.224695 0.284748 0.175 Uiso 1 1 calc R U . . .
C43 C 0.5940(7) 0.4071(8) 0.5029(5) 0.095(3) Uani 1 1 d . . . . .
H43A H 0.533477 0.423267 0.477619 0.143 Uiso 1 1 calc R U . . .
H43B H 0.637728 0.378469 0.465535 0.143 Uiso 1 1 calc R U . . .
H43C H 0.632130 0.461821 0.543945 0.143 Uiso 1 1 calc R U . . .
C35 C 0.8852(9) 0.0244(7) 0.7219(8) 0.121(4) Uani 1 1 d . . . . .
H35A H 0.923497 0.075885 0.766210 0.181 Uiso 1 1 calc R U . . .
H35B H 0.919298 0.012946 0.677793 0.181 Uiso 1 1 calc R U . . .
H35C H 0.882360 -0.029431 0.733656 0.181 Uiso 1 1 calc R U . . .
C16 C 0.8603(10) 0.7733(8) 0.7749(9) 0.083(4) Uani 0.652(15) 1 d D . P A 1
H16A H 0.894628 0.772974 0.823313 0.125 Uiso 0.652(15) 1 calc R U P A 1
H16B H 0.843014 0.834401 0.783209 0.125 Uiso 0.652(15) 1 calc R U P A 1
H16C H 0.905938 0.755081 0.737279 0.125 Uiso 0.652(15) 1 calc R U P A 1
C17 C 0.6978(9) 0.7492(8) 0.8182(9) 0.086(3) Uani 0.652(15) 1 d D . P A 1
H17A H 0.629815 0.715265 0.805350 0.129 Uiso 0.652(15) 1 calc R U P A 1
H17B H 0.690758 0.812859 0.828357 0.129 Uiso 0.652(15) 1 calc R U P A 1
H17C H 0.736424 0.744974 0.863746 0.129 Uiso 0.652(15) 1 calc R U P A 1
C58 C 0.8466(9) -0.1590(8) 0.3015(8) 0.114(4) Uani 1 1 d . . . . .
H58A H 0.807286 -0.164707 0.252490 0.171 Uiso 1 1 calc R U . . .
H58B H 0.870717 -0.217210 0.296229 0.171 Uiso 1 1 calc R U . . .
H58C H 0.905422 -0.112770 0.316804 0.171 Uiso 1 1 calc R U . . .
C15 C 0.6957(13) 0.7086(9) 0.6794(9) 0.101(5) Uani 0.652(15) 1 d D . P A 1
H15A H 0.725771 0.679090 0.633586 0.151 Uiso 0.652(15) 1 calc R U P A 1
H15B H 0.689511 0.771859 0.687567 0.151 Uiso 0.652(15) 1 calc R U P A 1
H15C H 0.627879 0.677047 0.672617 0.151 Uiso 0.652(15) 1 calc R U P A 1
C72 C 0.8527(5) 0.2613(5) 0.2746(4) 0.117(3) Uani 1 1 d DG U . B -2
H72 H 0.906802 0.255437 0.309775 0.141 Uiso 1 1 calc R U . B -2
C71 C 0.8534(5) 0.2203(4) 0.1949(5) 0.108(3) Uani 1 1 d DG U . B -2
H71 H 0.907902 0.187089 0.176724 0.129 Uiso 1 1 calc R U . B -2
C70 C 0.7726(7) 0.2290(5) 0.1423(4) 0.139(4) Uani 1 1 d DG U . B -2
H70 H 0.773034 0.201622 0.088982 0.167 Uiso 1 1 calc R U . B -2
C69 C 0.6911(6) 0.2787(6) 0.1695(5) 0.136(4) Uani 1 1 d DG U . B -2
H69 H 0.637064 0.284503 0.134289 0.163 Uiso 1 1 calc R U . B -2
C68 C 0.6905(5) 0.3196(5) 0.2492(5) 0.119(3) Uani 1 1 d DG U . B -2
H68 H 0.635963 0.352852 0.267340 0.142 Uiso 1 1 calc R U . B -2
C67 C 0.7713(7) 0.3109(5) 0.3017(4) 0.113(3) Uani 1 1 d DG U . B -2
H67 H 0.770831 0.338320 0.355084 0.136 Uiso 1 1 calc R U . B -2
C78 C 0.894(2) 0.0111(19) 0.9872(11) 0.095(6) Uani 0.5 1 d D U P C -2
H78 H 0.824038 0.020834 0.989062 0.113 Uiso 0.5 1 calc R U P C -2
C77 C 0.952(3) -0.008(2) 1.0448(13) 0.107(6) Uani 0.5 1 d D U P C -2
H77 H 0.923600 -0.010942 1.086142 0.128 Uiso 0.5 1 calc R U P C -2
C76 C 1.055(3) -0.022(2) 1.0397(13) 0.113(7) Uani 0.5 1 d D U P C -2
H76 H 1.095662 -0.034037 1.078590 0.136 Uiso 0.5 1 calc R U P C -2
C75 C 1.097(3) -0.019(2) 0.9782(13) 0.110(7) Uani 0.5 1 d D U P C -2
H75 H 1.166047 -0.031493 0.974917 0.132 Uiso 0.5 1 calc R U P C -2
C74 C 1.039(2) 0.001(2) 0.9211(13) 0.108(7) Uani 0.5 1 d D U P C -2
H74 H 1.067734 0.005647 0.880098 0.130 Uiso 0.5 1 calc R U P C -2
C73 C 0.938(2) 0.015(2) 0.9273(12) 0.098(6) Uani 0.5 1 d D U P C -2
H73 H 0.897119 0.028575 0.889024 0.117 Uiso 0.5 1 calc R U P C -2
C15A C 0.8070(19) 0.711(2) 0.667(2) 0.101(8) Uani 0.348(15) 1 d D . P A 2
H15D H 0.873947 0.688465 0.665163 0.152 Uiso 0.348(15) 1 calc R U P A 2
H15E H 0.814017 0.774238 0.672389 0.152 Uiso 0.348(15) 1 calc R U P A 2
H15F H 0.759483 0.674166 0.619786 0.152 Uiso 0.348(15) 1 calc R U P A 2
C17A C 0.805(2) 0.7681(15) 0.810(2) 0.093(7) Uani 0.348(15) 1 d D . P A 2
H17D H 0.770292 0.765762 0.850849 0.139 Uiso 0.348(15) 1 calc R U P A 2
H17E H 0.802692 0.827726 0.808186 0.139 Uiso 0.348(15) 1 calc R U P A 2
H17F H 0.876852 0.757703 0.820711 0.139 Uiso 0.348(15) 1 calc R U P A 2
C16A C 0.6416(18) 0.7121(15) 0.7147(15) 0.085(7) Uani 0.348(15) 1 d D . P A 2
H16D H 0.619831 0.666910 0.662214 0.127 Uiso 0.348(15) 1 calc R U P A 2
H16E H 0.634604 0.772770 0.715901 0.127 Uiso 0.348(15) 1 calc R U P A 2
H16F H 0.598761 0.700540 0.748031 0.127 Uiso 0.348(15) 1 calc R U P A 2
C84 C 0.4415(10) -0.0709(9) 0.9187(6) 0.104(2) Uiso 0.5 1 d DG U P D -1
H84 H 0.392584 -0.100550 0.873145 0.125 Uiso 0.5 1 calc R U P D -1
C83 C 0.4336(10) 0.0195(9) 0.9684(8) 0.104(2) Uiso 0.5 1 d DG U P D -1
H83 H 0.379533 0.050367 0.956012 0.125 Uiso 0.5 1 calc R U P D -1
C82 C 0.5067(11) 0.0637(7) 1.0365(8) 0.104(2) Uiso 0.5 1 d DG U P D -1
H82 H 0.501438 0.124235 1.069736 0.125 Uiso 0.5 1 calc R U P D -1
C81 C 0.5875(10) 0.0176(9) 1.0550(7) 0.104(2) Uiso 0.5 1 d DG U P D -1
H81 H 0.636396 0.047186 1.100596 0.125 Uiso 0.5 1 calc R U P D -1
C80 C 0.5953(9) -0.0728(9) 1.0054(8) 0.104(2) Uiso 0.5 1 d DG U P D -1
H80 H 0.649449 -0.103731 1.017730 0.125 Uiso 0.5 1 calc R U P D -1
C79 C 0.5223(11) -0.1171(6) 0.9372(8) 0.104(2) Uiso 0.5 1 d DG U P D -1
H79 H 0.527544 -0.177600 0.904005 0.125 Uiso 0.5 1 calc R U P D -1
C62 C 0.917(2) 0.447(2) 0.5181(12) 0.127(7) Uani 0.5 1 d D U P E -1
H62 H 0.874869 0.401833 0.523381 0.153 Uiso 0.5 1 calc R U P E -1
C61 C 1.003(2) 0.425(2) 0.4861(14) 0.140(8) Uani 0.5 1 d D U P E -1
H61 H 1.017976 0.364390 0.467013 0.167 Uiso 0.5 1 calc R U P E -1
C66 C 1.067(2) 0.492(2) 0.4820(16) 0.160(10) Uani 0.5 1 d D U P E -1
H66 H 1.124125 0.477407 0.457512 0.192 Uiso 0.5 1 calc R U P E -1
C65 C 1.046(3) 0.580(2) 0.513(2) 0.170(11) Uani 0.5 1 d D U P E -1
H65 H 1.092440 0.627616 0.514072 0.205 Uiso 0.5 1 calc R U P E -1
C64 C 0.959(3) 0.5997(19) 0.5439(17) 0.174(11) Uani 0.5 1 d D U P E -1
H64 H 0.945310 0.660791 0.566410 0.209 Uiso 0.5 1 calc R U P E -1
C63 C 0.892(2) 0.533(2) 0.5421(14) 0.137(8) Uani 0.5 1 d D U P E -1
H63 H 0.828393 0.545721 0.557746 0.165 Uiso 0.5 1 calc R U P E -1

loop_
_atom_site_aniso_label
_atom_site_aniso_U_11
_atom_site_aniso_U_22
_atom_site_aniso_U_33
_atom_site_aniso_U_23
_atom_site_aniso_U_13
_atom_site_aniso_U_12
Cu1 0.0392(4) 0.0529(4) 0.0413(4) 0.0142(3) 0.0072(3) -0.0049(3)
P1 0.0386(6) 0.0577(8) 0.0398(6) 0.0116(5) 0.0079(5) -0.0060(5)
Al1 0.0349(6) 0.0397(7) 0.0356(6) 0.0083(5) 0.0025(5) -0.0053(5)
O2 0.0376(16) 0.0449(18) 0.0378(16) 0.0087(13) 0.0033(13) -0.0071(13)
O4 0.0460(18) 0.049(2) 0.0385(17) -0.0026(15) 0.0122(14) -0.0147(15)
O3 0.0463(18) 0.055(2) 0.0422(18) -0.0013(15) 0.0125(15) -0.0158(16)
O1 0.0329(15) 0.0402(16) 0.0414(16) 0.0134(13) 0.0000(12) -0.0033(12)
N1 0.0358(19) 0.042(2) 0.047(2) 0.0143(17) 0.0023(16) -0.0047(16)
N2 0.0346(19) 0.047(2) 0.041(2) 0.0150(17) 0.0018(15) -0.0022(16)
C2 0.037(2) 0.042(2) 0.045(2) 0.016(2) 0.0023(19) -0.0004(19)
C24 0.038(2) 0.042(2) 0.044(2) 0.016(2) -0.0012(19) -0.0069(18)
C13 0.040(2) 0.042(2) 0.037(2) 0.0164(18) 0.0022(18) 0.0002(18)
C12 0.038(2) 0.050(3) 0.040(2) 0.019(2) -0.0002(18) -0.004(2)
C6 0.036(2) 0.039(2) 0.043(2) 0.0124(19) 0.0023(18) -0.0032(18)
C5 0.033(2) 0.048(3) 0.056(3) 0.022(2) -0.002(2) -0.0055(19)
C7 0.039(2) 0.049(3) 0.046(3) 0.021(2) 0.001(2) -0.007(2)
C29 0.047(3) 0.054(3) 0.037(2) 0.013(2) 0.001(2) 0.000(2)
C36 0.036(2) 0.049(3) 0.044(3) 0.015(2) -0.0011(19) -0.0036(19)
C8 0.040(2) 0.045(3) 0.041(2) 0.0174(19) 0.0030(19) -0.0030(19)
C1 0.036(2) 0.043(2) 0.040(2) 0.0142(19) -0.0012(18) -0.0001(18)
C3 0.043(3) 0.051(3) 0.060(3) 0.030(2) 0.003(2) -0.003(2)
C48 0.042(2) 0.045(3) 0.045(3) 0.006(2) 0.008(2) -0.008(2)
C9 0.043(3) 0.054(3) 0.060(3) 0.032(2) -0.004(2) -0.011(2)
C19 0.041(2) 0.052(3) 0.063(3) 0.026(2) 0.000(2) -0.009(2)
C49 0.044(3) 0.064(3) 0.050(3) 0.012(2) 0.004(2) -0.015(2)
C53 0.050(3) 0.065(3) 0.048(3) 0.020(3) 0.005(2) -0.004(2)
C28 0.044(3) 0.074(4) 0.043(3) 0.021(3) 0.011(2) -0.001(2)
C4 0.037(2) 0.057(3) 0.056(3) 0.026(2) -0.005(2) 0.000(2)
C11 0.044(3) 0.056(3) 0.061(3) 0.030(3) -0.001(2) 0.002(2)
C10 0.054(3) 0.054(3) 0.067(3) 0.033(3) 0.001(3) 0.000(2)
C37 0.044(3) 0.044(3) 0.051(3) 0.015(2) 0.005(2) 0.002(2)
C25 0.059(3) 0.055(3) 0.068(4) 0.026(3) 0.025(3) 0.003(2)
C27 0.056(3) 0.068(4) 0.065(3) 0.038(3) 0.013(3) -0.008(3)
C57 0.042(3) 0.063(3) 0.049(3) 0.017(2) 0.007(2) -0.002(2)
C18 0.045(3) 0.067(4) 0.058(3) 0.023(3) 0.015(2) 0.001(2)
C26 0.075(4) 0.053(3) 0.076(4) 0.029(3) 0.031(3) 0.004(3)
C45 0.061(3) 0.081(4) 0.050(3) 0.024(3) 0.012(3) 0.022(3)
C41 0.045(3) 0.069(4) 0.048(3) 0.017(3) -0.001(2) 0.010(2)
C39 0.045(3) 0.072(4) 0.065(4) 0.023(3) -0.002(3) 0.011(3)
C51 0.064(4) 0.071(4) 0.077(4) 0.035(3) -0.010(3) -0.019(3)
C38 0.045(3) 0.057(3) 0.066(3) 0.022(3) 0.013(2) 0.009(2)
C47 0.083(4) 0.075(4) 0.059(4) 0.021(3) 0.025(3) 0.009(3)
C60 0.142(8) 0.073(5) 0.077(5) 0.026(4) -0.007(5) 0.016(5)
C46 0.062(4) 0.141(8) 0.052(4) 0.000(4) 0.011(3) -0.017(4)
C22 0.067(4) 0.153(9) 0.080(5) 0.056(6) 0.004(4) 0.042(5)
C20 0.048(3) 0.078(4) 0.061(3) 0.036(3) -0.006(3) -0.004(3)
C52 0.063(4) 0.121(7) 0.077(5) -0.007(5) 0.026(4) -0.040(4)
C40 0.059(3) 0.084(4) 0.051(3) 0.021(3) -0.008(3) 0.016(3)
C42 0.065(4) 0.117(6) 0.044(3) 0.026(3) 0.003(3) 0.034(4)
C21 0.076(5) 0.107(6) 0.093(6) 0.062(5) -0.021(4) -0.012(4)
C55 0.068(4) 0.202(12) 0.088(6) 0.094(7) 0.017(4) 0.004(6)
C30 0.096(5) 0.063(4) 0.045(3) 0.017(3) 0.022(3) 0.015(3)
C50 0.048(3) 0.062(3) 0.063(4) 0.011(3) -0.008(3) -0.003(3)
C14 0.062(4) 0.058(4) 0.129(6) 0.056(4) -0.011(3) -0.005(3)
C31 0.086(5) 0.103(6) 0.056(4) 0.006(4) 0.003(3) 0.037(4)
C33 0.106(6) 0.055(4) 0.087(5) 0.035(3) 0.056(4) 0.020(3)
C44 0.106(6) 0.121(7) 0.047(4) 0.018(4) -0.004(4) 0.051(5)
C32 0.087(5) 0.072(4) 0.068(4) 0.001(3) 0.020(4) -0.020(4)
C54 0.093(6) 0.115(7) 0.077(5) 0.037(5) 0.002(4) 0.025(5)
C56 0.088(5) 0.131(8) 0.059(4) 0.039(4) -0.017(4) -0.046(5)
C23 0.085(5) 0.097(6) 0.058(4) 0.026(4) -0.015(4) -0.004(4)
C34 0.129(7) 0.066(4) 0.070(4) 0.024(4) 0.034(5) 0.008(4)
C59 0.063(4) 0.058(4) 0.179(11) 0.005(5) -0.009(5) 0.003(3)
C43 0.074(5) 0.158(9) 0.071(5) 0.059(5) 0.021(4) 0.033(5)
C35 0.124(8) 0.094(7) 0.184(12) 0.070(7) 0.105(9) 0.038(6)
C16 0.071(7) 0.052(6) 0.120(10) 0.041(6) -0.018(6) -0.008(5)
C17 0.079(7) 0.051(6) 0.121(8) 0.034(6) -0.005(6) 0.008(5)
C58 0.117(7) 0.111(7) 0.168(11) 0.083(8) 0.097(8) 0.055(6)
C15 0.107(11) 0.062(7) 0.122(9) 0.052(7) -0.046(8) -0.022(7)
C72 0.134(8) 0.102(7) 0.134(7) 0.064(6) 0.036(6) 0.001(5)
C71 0.108(6) 0.079(5) 0.135(7) 0.038(5) 0.039(5) -0.016(5)
C70 0.139(8) 0.113(8) 0.117(8) 0.003(6) 0.006(6) -0.011(6)
C69 0.141(9) 0.111(8) 0.127(7) 0.022(7) 0.012(7) 0.004(6)
C68 0.146(8) 0.077(6) 0.131(7) 0.039(5) 0.030(6) 0.000(6)
C67 0.155(8) 0.082(6) 0.116(7) 0.046(5) 0.048(6) 0.014(6)
C78 0.090(11) 0.075(11) 0.094(14) 0.023(12) -0.021(12) -0.013(9)
C77 0.116(12) 0.091(15) 0.101(16) 0.035(14) -0.011(15) 0.010(12)
C76 0.109(12) 0.103(16) 0.105(17) 0.032(16) -0.021(15) 0.006(13)
C75 0.096(12) 0.090(14) 0.109(16) 0.015(15) -0.012(14) -0.001(10)
C74 0.104(10) 0.090(12) 0.093(14) 0.008(13) -0.014(13) -0.012(10)
C73 0.096(9) 0.079(11) 0.094(14) 0.027(12) -0.023(12) -0.019(8)
C15A 0.089(15) 0.104(19) 0.155(18) 0.096(17) 0.023(14) 0.038(14)
C17A 0.076(15) 0.052(10) 0.142(13) 0.044(9) -0.020(11) -0.003(9)
C16A 0.066(9) 0.053(11) 0.15(2) 0.061(14) -0.005(10) -0.002(9)
C62 0.153(18) 0.174(16) 0.060(11) 0.064(13) -0.001(10) -0.021(15)
C61 0.17(2) 0.173(18) 0.068(14) 0.048(14) 0.011(13) -0.010(15)
C66 0.19(2) 0.21(2) 0.082(17) 0.054(16) 0.038(15) -0.025(18)
C65 0.22(2) 0.169(17) 0.098(19) 0.031(15) 0.039(17) -0.089(18)
C64 0.22(2) 0.158(17) 0.084(16) -0.004(15) 0.028(15) -0.056(15)
C63 0.151(19) 0.174(17) 0.063(12) 0.035(13) -0.004(12) -0.027(13)

loop_
_atom_type_symbol
_atom_type_description
_atom_type_scat_dispersion_real
_atom_type_scat_dispersion_imag
_atom_type_scat_source
C C 0.0181 0.0091 'International Tables Vol C Tables 4.2.6.8 and 6.1.1.4'
H H 0.0000 0.0000 'International Tables Vol C Tables 4.2.6.8 and 6.1.1.4'
Al Al 0.2130 0.2455 'International Tables Vol C Tables 4.2.6.8 and 6.1.1.4'
Cu Cu -1.9646 0.5888 'International Tables Vol C Tables 4.2.6.8 and 6.1.1.4'
N N 0.0311 0.0180 'International Tables Vol C Tables 4.2.6.8 and 6.1.1.4'
O O 0.0492 0.0322 'International Tables Vol C Tables 4.2.6.8 and 6.1.1.4'
P P 0.2955 0.4335 'International Tables Vol C Tables 4.2.6.8 and 6.1.1.4'

loop_
_geom_angle_atom_site_label_1
_geom_angle_atom_site_label_2
_geom_angle_atom_site_label_3
_geom_angle
_geom_angle_site_symmetry_1
_geom_angle_site_symmetry_3
_geom_angle_publ_flag
O4 Cu1 P1 144.74(10) . . ?
O4 Cu1 P1 141.01(10) 2_656 . ?
O4 Cu1 O4 74.25(14) 2_656 . ?
C49 P1 Cu1 109.92(19) . . ?
C53 P1 Cu1 109.81(19) . . ?
C53 P1 C49 108.7(3) . . ?
C57 P1 Cu1 110.10(18) . . ?
C57 P1 C49 109.4(3) . . ?
C57 P1 C53 108.9(3) . . ?
O2 Al1 O1 166.19(16) . . ?
O2 Al1 N2 102.78(17) . . ?
O2 Al1 C48 35.24(17) . . ?
O3 Al1 O2 70.53(15) . . ?
O3 Al1 O1 95.70(16) . . ?
O3 Al1 N1 113.6(2) . . ?
O3 Al1 N2 111.1(2) . . ?
O3 Al1 C48 35.29(18) . . ?
O1 Al1 C48 130.97(18) . . ?
N1 Al1 O2 101.80(18) . . ?
N1 Al1 O1 82.44(16) . . ?
N1 Al1 N2 133.95(19) . . ?
N1 Al1 C48 111.7(2) . . ?
N2 Al1 O1 82.79(16) . . ?
N2 Al1 C48 110.9(2) . . ?
C48 O2 Al1 87.7(3) . . ?
Cu1 O4 Cu1 105.75(14) 2_656 . ?
C48 O4 Cu1 126.5(3) . 2_656 ?
C48 O4 Cu1 127.4(3) . . ?
C48 O3 Al1 88.3(3) . . ?
C13 O1 Al1 113.4(3) . . ?
C13 O1 C1 112.1(3) . . ?
C1 O1 Al1 113.2(3) . . ?
C2 N1 Al1 115.9(3) . . ?
C2 N1 C24 114.8(4) . . ?
C24 N1 Al1 129.1(3) . . ?
C12 N2 Al1 115.1(3) . . ?
C12 N2 C36 113.9(4) . . ?
C36 N2 Al1 129.6(3) . . ?
C1 C2 N1 115.7(5) . . ?
C1 C2 C3 115.3(4) . . ?
C3 C2 N1 129.1(5) . . ?
C29 C24 N1 120.7(5) . . ?
C29 C24 C25 120.4(5) . . ?
C25 C24 N1 118.9(5) . . ?
C12 C13 O1 112.7(4) . . ?
C8 C13 O1 120.3(4) . . ?
C8 C13 C12 126.7(5) . . ?
C13 C12 N2 115.9(5) . . ?
C11 C12 N2 128.9(5) . . ?
C11 C12 C13 115.2(4) . . ?
C5 C6 C7 126.9(4) . . ?
C1 C6 C5 115.4(5) . . ?
C1 C6 C7 117.6(4) . . ?
C6 C5 H5 119.6 . . ?
C6 C5 C4 120.8(4) . . ?
C4 C5 H5 119.6 . . ?
C8 C7 C6 106.5(4) . . ?
C8 C7 C18 109.5(4) . . ?
C19 C7 C6 111.8(4) . . ?
C19 C7 C8 112.1(4) . . ?
C19 C7 C18 108.6(4) . . ?
C18 C7 C6 108.2(5) . . ?
C24 C29 C30 120.4(5) . . ?
C28 C29 C24 118.8(5) . . ?
C28 C29 C30 120.8(5) . . ?
C37 C36 N2 120.8(5) . . ?
C41 C36 N2 119.1(5) . . ?
C41 C36 C37 120.0(5) . . ?
C13 C8 C7 117.7(4) . . ?
C13 C8 C9 115.6(5) . . ?
C9 C8 C7 126.6(4) . . ?
C2 C1 O1 112.7(4) . . ?
C2 C1 C6 127.2(5) . . ?
C6 C1 O1 119.8(4) . . ?
C2 C3 H3 119.6 . . ?
C4 C3 C2 120.9(5) . . ?
C4 C3 H3 119.6 . . ?
O2 C48 Al1 57.0(2) . . ?
O2 C48 O3 113.5(4) . . ?
O4 C48 Al1 178.4(5) . . ?
O4 C48 O2 123.7(4) . . ?
O4 C48 O3 122.9(5) . . ?
O3 C48 Al1 56.4(2) . . ?
C8 C9 H9 119.3 . . ?
C8 C9 C10 121.4(5) . . ?
C10 C9 H9 119.3 . . ?
C7 C19 H19A 109.5 . . ?
C7 C19 H19B 109.5 . . ?
C7 C19 H19C 109.5 . . ?
H19A C19 H19B 109.5 . . ?
H19A C19 H19C 109.5 . . ?
H19B C19 H19C 109.5 . . ?
C51 C49 P1 108.7(4) . . ?
C51 C49 C50 106.1(5) . . ?
C52 C49 P1 115.4(5) . . ?
C52 C49 C51 111.3(7) . . ?
C52 C49 C50 107.5(6) . . ?
C50 C49 P1 107.4(4) . . ?
C55 C53 P1 115.9(5) . . ?
C55 C53 C54 113.5(8) . . ?
C55 C53 C56 109.5(7) . . ?
C54 C53 P1 106.6(5) . . ?
C54 C53 C56 102.3(7) . . ?
C56 C53 P1 108.0(5) . . ?
C29 C28 H28 119.0 . . ?
C29 C28 C27 122.0(5) . . ?
C27 C28 H28 119.0 . . ?
C5 C4 C20 118.5(5) . . ?
C3 C4 C5 120.1(5) . . ?
C3 C4 C20 121.4(5) . . ?
C12 C11 H11 118.9 . . ?
C12 C11 C10 122.2(5) . . ?
C10 C11 H11 118.9 . . ?
C9 C10 C14 121.7(5) . . ?
C11 C10 C9 118.6(5) . . ?
C11 C10 C14 119.7(5) . . ?
C36 C37 C45 121.2(5) . . ?
C38 C37 C36 119.3(5) . . ?
C38 C37 C45 119.5(5) . . ?
C24 C25 C33 123.4(5) . . ?
C26 C25 C24 118.1(6) . . ?
C26 C25 C33 118.6(6) . . ?
C28 C27 H27 120.6 . . ?
C26 C27 C28 118.8(5) . . ?
C26 C27 H27 120.6 . . ?
C60 C57 P1 111.8(5) . . ?
C60 C57 C58 105.3(7) . . ?
C59 C57 P1 109.5(5) . . ?
C59 C57 C60 106.8(8) . . ?
C59 C57 C58 106.9(8) . . ?
C58 C57 P1 116.0(5) . . ?
C7 C18 H18A 109.5 . . ?
C7 C18 H18B 109.5 . . ?
C7 C18 H18C 109.5 . . ?
H18A C18 H18B 109.5 . . ?
H18A C18 H18C 109.5 . . ?
H18B C18 H18C 109.5 . . ?
C25 C26 H26 119.0 . . ?
C27 C26 C25 121.9(6) . . ?
C27 C26 H26 119.0 . . ?
C37 C45 H45 107.0 . . ?
C37 C45 C47 113.6(5) . . ?
C47 C45 H45 107.0 . . ?
C46 C45 C37 112.4(6) . . ?
C46 C45 H45 107.0 . . ?
C46 C45 C47 109.4(6) . . ?
C36 C41 C40 118.2(6) . . ?
C36 C41 C42 123.2(5) . . ?
C40 C41 C42 118.6(6) . . ?
C38 C39 H39 120.4 . . ?
C40 C39 H39 120.4 . . ?
C40 C39 C38 119.2(6) . . ?
C49 C51 H51A 109.5 . . ?
C49 C51 H51B 109.5 . . ?
C49 C51 H51C 109.5 . . ?
H51A C51 H51B 109.5 . . ?
H51A C51 H51C 109.5 . . ?
H51B C51 H51C 109.5 . . ?
C37 C38 C39 121.2(6) . . ?
C37 C38 H38 119.4 . . ?
C39 C38 H38 119.4 . . ?
C45 C47 H47A 109.5 . . ?
C45 C47 H47B 109.5 . . ?
C45 C47 H47C 109.5 . . ?
H47A C47 H47B 109.5 . . ?
H47A C47 H47C 109.5 . . ?
H47B C47 H47C 109.5 . . ?
C57 C60 H60A 109.5 . . ?
C57 C60 H60B 109.5 . . ?
C57 C60 H60C 109.5 . . ?
H60A C60 H60B 109.5 . . ?
H60A C60 H60C 109.5 . . ?
H60B C60 H60C 109.5 . . ?
C45 C46 H46A 109.5 . . ?
C45 C46 H46B 109.5 . . ?
C45 C46 H46C 109.5 . . ?
H46A C46 H46B 109.5 . . ?
H46A C46 H46C 109.5 . . ?
H46B C46 H46C 109.5 . . ?
H22A C22 H22B 109.5 . . ?
H22A C22 H22C 109.5 . . ?
H22B C22 H22C 109.5 . . ?
C20 C22 H22A 109.5 . . ?
C20 C22 H22B 109.5 . . ?
C20 C22 H22C 109.5 . . ?
C22 C20 C4 110.0(6) . . ?
C22 C20 C21 112.4(7) . . ?
C22 C20 C23 108.8(7) . . ?
C21 C20 C4 111.8(5) . . ?
C21 C20 C23 105.1(7) . . ?
C23 C20 C4 108.7(6) . . ?
C49 C52 H52A 109.5 . . ?
C49 C52 H52B 109.5 . . ?
C49 C52 H52C 109.5 . . ?
H52A C52 H52B 109.5 . . ?
H52A C52 H52C 109.5 . . ?
H52B C52 H52C 109.5 . . ?
C41 C40 H40 119.0 . . ?
C39 C40 C41 122.0(6) . . ?
C39 C40 H40 119.0 . . ?
C41 C42 H42 107.8 . . ?
C41 C42 C44 109.7(7) . . ?
C41 C42 C43 113.5(7) . . ?
C44 C42 H42 107.8 . . ?
C43 C42 H42 107.8 . . ?
C43 C42 C44 110.0(7) . . ?
C20 C21 H21A 109.5 . . ?
C20 C21 H21B 109.5 . . ?
C20 C21 H21C 109.5 . . ?
H21A C21 H21B 109.5 . . ?
H21A C21 H21C 109.5 . . ?
H21B C21 H21C 109.5 . . ?
C53 C55 H55A 109.5 . . ?
C53 C55 H55B 109.5 . . ?
C53 C55 H55C 109.5 . . ?
H55A C55 H55B 109.5 . . ?
H55A C55 H55C 109.5 . . ?
H55B C55 H55C 109.5 . . ?
C29 C30 H30 108.5 . . ?
C29 C30 C32 110.8(6) . . ?
C31 C30 C29 111.4(6) . . ?
C31 C30 H30 108.5 . . ?
C31 C30 C32 109.0(6) . . ?
C32 C30 H30 108.5 . . ?
C49 C50 H50A 109.5 . . ?
C49 C50 H50B 109.5 . . ?
C49 C50 H50C 109.5 . . ?
H50A C50 H50B 109.5 . . ?
H50A C50 H50C 109.5 . . ?
H50B C50 H50C 109.5 . . ?
C10 C14 C17 107.2(7) . . ?
C10 C14 C15A 101.7(11) . . ?
C10 C14 C16A 112.0(9) . . ?
C16 C14 C10 113.4(7) . . ?
C16 C14 C17 100.3(9) . . ?
C15 C14 C10 113.6(8) . . ?
C15 C14 C16 114.9(10) . . ?
C15 C14 C17 105.9(10) . . ?
C17A C14 C10 113.5(12) . . ?
C17A C14 C15A 113(2) . . ?
C17A C14 C16A 117.5(16) . . ?
C16A C14 C15A 96.5(12) . . ?
C30 C31 H31A 109.5 . . ?
C30 C31 H31B 109.5 . . ?
C30 C31 H31C 109.5 . . ?
H31A C31 H31B 109.5 . . ?
H31A C31 H31C 109.5 . . ?
H31B C31 H31C 109.5 . . ?
C25 C33 H33 107.7 . . ?
C25 C33 C34 112.7(6) . . ?
C25 C33 C35 108.4(8) . . ?
C34 C33 H33 107.7 . . ?
C34 C33 C35 112.5(7) . . ?
C35 C33 H33 107.7 . . ?
C42 C44 H44A 109.5 . . ?
C42 C44 H44B 109.5 . . ?
C42 C44 H44C 109.5 . . ?
H44A C44 H44B 109.5 . . ?
H44A C44 H44C 109.5 . . ?
H44B C44 H44C 109.5 . . ?
C30 C32 H32A 109.5 . . ?
C30 C32 H32B 109.5 . . ?
C30 C32 H32C 109.5 . . ?
H32A C32 H32B 109.5 . . ?
H32A C32 H32C 109.5 . . ?
H32B C32 H32C 109.5 . . ?
C53 C54 H54A 109.5 . . ?
C53 C54 H54B 109.5 . . ?
C53 C54 H54C 109.5 . . ?
H54A C54 H54B 109.5 . . ?
H54A C54 H54C 109.5 . . ?
H54B C54 H54C 109.5 . . ?
C53 C56 H56A 109.5 . . ?
C53 C56 H56B 109.5 . . ?
C53 C56 H56C 109.5 . . ?
H56A C56 H56B 109.5 . . ?
H56A C56 H56C 109.5 . . ?
H56B C56 H56C 109.5 . . ?
C20 C23 H23A 109.5 . . ?
C20 C23 H23B 109.5 . . ?
C20 C23 H23C 109.5 . . ?
H23A C23 H23B 109.5 . . ?
H23A C23 H23C 109.5 . . ?
H23B C23 H23C 109.5 . . ?
C33 C34 H34A 109.5 . . ?
C33 C34 H34B 109.5 . . ?
C33 C34 H34C 109.5 . . ?
H34A C34 H34B 109.5 . . ?
H34A C34 H34C 109.5 . . ?
H34B C34 H34C 109.5 . . ?
C57 C59 H59A 109.5 . . ?
C57 C59 H59B 109.5 . . ?
C57 C59 H59C 109.5 . . ?
H59A C59 H59B 109.5 . . ?
H59A C59 H59C 109.5 . . ?
H59B C59 H59C 109.5 . . ?
C42 C43 H43A 109.5 . . ?
C42 C43 H43B 109.5 . . ?
C42 C43 H43C 109.5 . . ?
H43A C43 H43B 109.5 . . ?
H43A C43 H43C 109.5 . . ?
H43B C43 H43C 109.5 . . ?
C33 C35 H35A 109.5 . . ?
C33 C35 H35B 109.5 . . ?
C33 C35 H35C 109.5 . . ?
H35A C35 H35B 109.5 . . ?
H35A C35 H35C 109.5 . . ?
H35B C35 H35C 109.5 . . ?
C14 C16 H16A 109.5 . . ?
C14 C16 H16B 109.5 . . ?
C14 C16 H16C 109.5 . . ?
H16A C16 H16B 109.5 . . ?
H16A C16 H16C 109.5 . . ?
H16B C16 H16C 109.5 . . ?
C14 C17 H17A 109.5 . . ?
C14 C17 H17B 109.5 . . ?
C14 C17 H17C 109.5 . . ?
H17A C17 H17B 109.5 . . ?
H17A C17 H17C 109.5 . . ?
H17B C17 H17C 109.5 . . ?
C57 C58 H58A 109.5 . . ?
C57 C58 H58B 109.5 . . ?
C57 C58 H58C 109.5 . . ?
H58A C58 H58B 109.5 . . ?
H58A C58 H58C 109.5 . . ?
H58B C58 H58C 109.5 . . ?
C14 C15 H15A 109.5 . . ?
C14 C15 H15B 109.5 . . ?
C14 C15 H15C 109.5 . . ?
H15A C15 H15B 109.5 . . ?
H15A C15 H15C 109.5 . . ?
H15B C15 H15C 109.5 . . ?
C71 C72 H72 120.0 . . ?
C71 C72 C67 120.0 . . ?
C67 C72 H72 120.0 . . ?
C72 C71 H71 120.0 . . ?
C70 C71 C72 120.0 . . ?
C70 C71 H71 120.0 . . ?
C71 C70 H70 120.0 . . ?
C71 C70 C69 120.0 . . ?
C69 C70 H70 120.0 . . ?
C70 C69 H69 120.0 . . ?
C68 C69 C70 120.0 . . ?
C68 C69 H69 120.0 . . ?
C69 C68 H68 120.0 . . ?
C69 C68 C67 120.0 . . ?
C67 C68 H68 120.0 . . ?
C72 C67 H67 120.0 . . ?
C68 C67 C72 120.0 . . ?
C68 C67 H67 120.0 . . ?
C77 C78 H78 120.2 . . ?
C73 C78 H78 120.2 . . ?
C73 C78 C77 119.6(17) . . ?
C78 C77 H77 120.8 . . ?
C76 C77 C78 118.3(17) . . ?
C76 C77 H77 120.8 . . ?
C77 C76 H76 119.4 . . ?
C77 C76 C75 121.3(17) . . ?
C75 C76 H76 119.4 . . ?
C76 C75 H75 119.8 . . ?
C76 C75 C74 120.4(15) . . ?
C74 C75 H75 119.8 . . ?
C75 C74 H74 121.4 . . ?
C73 C74 C75 117.3(15) . . ?
C73 C74 H74 121.4 . . ?
C78 C73 H73 118.5 . . ?
C74 C73 C78 123.0(15) . . ?
C74 C73 H73 118.5 . . ?
C14 C15A H15D 109.5 . . ?
C14 C15A H15E 109.5 . . ?
C14 C15A H15F 109.5 . . ?
H15D C15A H15E 109.5 . . ?
H15D C15A H15F 109.5 . . ?
H15E C15A H15F 109.5 . . ?
C14 C17A H17D 109.5 . . ?
C14 C17A H17E 109.5 . . ?
C14 C17A H17F 109.5 . . ?
H17D C17A H17E 109.5 . . ?
H17D C17A H17F 109.5 . . ?
H17E C17A H17F 109.5 . . ?
C14 C16A H16D 109.5 . . ?
C14 C16A H16E 109.5 . . ?
C14 C16A H16F 109.5 . . ?
H16D C16A H16E 109.5 . . ?
H16D C16A H16F 109.5 . . ?
H16E C16A H16F 109.5 . . ?
C83 C84 H84 120.0 . . ?
C83 C84 C79 120.0 . . ?
C79 C84 H84 120.0 . . ?
C84 C83 H83 120.0 . . ?
C82 C83 C84 120.0 . . ?
C82 C83 H83 120.0 . . ?
C83 C82 H82 120.0 . . ?
C83 C82 C81 120.0 . . ?
C81 C82 H82 120.0 . . ?
C82 C81 H81 120.0 . . ?
C82 C81 C80 120.0 . . ?
C80 C81 H81 120.0 . . ?
C81 C80 H80 120.0 . . ?
C79 C80 C81 120.0 . . ?
C79 C80 H80 120.0 . . ?
C84 C79 H79 120.0 . . ?
C80 C79 C84 120.0 . . ?
C80 C79 H79 120.0 . . ?
C61 C62 H62 119.6 . . ?
C63 C62 H62 119.6 . . ?
C63 C62 C61 121(2) . . ?
C62 C61 H61 120.3 . . ?
C62 C61 C66 119(2) . . ?
C66 C61 H61 120.3 . . ?
C61 C66 H66 120.2 . . ?
C65 C66 C61 120(2) . . ?
C65 C66 H66 120.2 . . ?
C66 C65 H65 120.3 . . ?
C66 C65 C64 119.4(17) . . ?
C64 C65 H65 120.3 . . ?
C65 C64 H64 119.7 . . ?
C63 C64 C65 120.7(18) . . ?
C63 C64 H64 119.7 . . ?
C62 C63 C64 119.6(18) . . ?
C62 C63 H63 120.2 . . ?
C64 C63 H63 120.2 . . ?

loop_
_geom_bond_atom_site_label_1
_geom_bond_atom_site_label_2
_geom_bond_distance
_geom_bond_site_symmetry_2
_geom_bond_publ_flag
Cu1 P1 2.1841(14) . ?
Cu1 O4 2.075(3) . ?
Cu1 O4 2.055(3) 2_656 ?
P1 C49 1.918(5) . ?
P1 C53 1.913(6) . ?
P1 C57 1.910(7) . ?
Al1 O2 1.873(3) . ?
Al1 O3 1.860(4) . ?
Al1 O1 1.970(3) . ?
Al1 N1 1.864(5) . ?
Al1 N2 1.875(5) . ?
Al1 C48 2.231(5) . ?
O2 C48 1.288(6) . ?
O4 C48 1.274(6) . ?
O3 C48 1.289(6) . ?
O1 C13 1.409(6) . ?
O1 C1 1.419(6) . ?
N1 C2 1.404(6) . ?
N1 C24 1.439(7) . ?
N2 C12 1.404(6) . ?
N2 C36 1.446(6) . ?
C2 C1 1.372(7) . ?
C2 C3 1.400(8) . ?
C24 C29 1.395(8) . ?
C24 C25 1.411(8) . ?
C13 C12 1.386(7) . ?
C13 C8 1.370(7) . ?
C12 C11 1.376(8) . ?
C6 C5 1.397(7) . ?
C6 C7 1.542(7) . ?
C6 C1 1.376(7) . ?
C5 H5 0.9300 . ?
C5 C4 1.398(8) . ?
C7 C8 1.535(7) . ?
C7 C19 1.518(7) . ?
C7 C18 1.542(8) . ?
C29 C28 1.381(9) . ?
C29 C30 1.529(9) . ?
C36 C37 1.398(8) . ?
C36 C41 1.393(8) . ?
C8 C9 1.386(8) . ?
C3 H3 0.9300 . ?
C3 C4 1.394(7) . ?
C9 H9 0.9300 . ?
C9 C10 1.404(8) . ?
C19 H19A 0.9600 . ?
C19 H19B 0.9600 . ?
C19 H19C 0.9600 . ?
C49 C51 1.513(10) . ?
C49 C52 1.510(9) . ?
C49 C50 1.548(9) . ?
C53 C55 1.479(10) . ?
C53 C54 1.514(12) . ?
C53 C56 1.535(9) . ?
C28 H28 0.9300 . ?
C28 C27 1.383(10) . ?
C4 C20 1.553(8) . ?
C11 H11 0.9300 . ?
C11 C10 1.396(8) . ?
C10 C14 1.544(9) . ?
C37 C45 1.520(8) . ?
C37 C38 1.381(8) . ?
C25 C26 1.395(9) . ?
C25 C33 1.521(9) . ?
C27 H27 0.9300 . ?
C27 C26 1.372(9) . ?
C57 C60 1.526(11) . ?
C57 C59 1.524(10) . ?
C57 C58 1.530(10) . ?
C18 H18A 0.9600 . ?
C18 H18B 0.9600 . ?
C18 H18C 0.9600 . ?
C26 H26 0.9300 . ?
C45 H45 0.9800 . ?
C45 C47 1.522(10) . ?
C45 C46 1.504(11) . ?
C41 C40 1.405(9) . ?
C41 C42 1.511(9) . ?
C39 H39 0.9300 . ?
C39 C38 1.383(10) . ?
C39 C40 1.351(10) . ?
C51 H51A 0.9600 . ?
C51 H51B 0.9600 . ?
C51 H51C 0.9600 . ?
C38 H38 0.9300 . ?
C47 H47A 0.9600 . ?
C47 H47B 0.9600 . ?
C47 H47C 0.9600 . ?
C60 H60A 0.9600 . ?
C60 H60B 0.9600 . ?
C60 H60C 0.9600 . ?
C46 H46A 0.9600 . ?
C46 H46B 0.9600 . ?
C46 H46C 0.9600 . ?
C22 H22A 0.9600 . ?
C22 H22B 0.9600 . ?
C22 H22C 0.9600 . ?
C22 C20 1.503(11) . ?
C20 C21 1.520(10) . ?
C20 C23 1.553(11) . ?
C52 H52A 0.9600 . ?
C52 H52B 0.9600 . ?
C52 H52C 0.9600 . ?
C40 H40 0.9300 . ?
C42 H42 0.9800 . ?
C42 C44 1.541(12) . ?
C42 C43 1.521(13) . ?
C21 H21A 0.9600 . ?
C21 H21B 0.9600 . ?
C21 H21C 0.9600 . ?
C55 H55A 0.9600 . ?
C55 H55B 0.9600 . ?
C55 H55C 0.9600 . ?
C30 H30 0.9800 . ?
C30 C31 1.502(11) . ?
C30 C32 1.545(10) . ?
C50 H50A 0.9600 . ?
C50 H50B 0.9600 . ?
C50 H50C 0.9600 . ?
C14 C16 1.532(13) . ?
C14 C17 1.646(18) . ?
C14 C15 1.405(15) . ?
C14 C15A 1.69(3) . ?
C14 C17A 1.28(3) . ?
C14 C16A 1.59(2) . ?
C31 H31A 0.9600 . ?
C31 H31B 0.9600 . ?
C31 H31C 0.9600 . ?
C33 H33 0.9800 . ?
C33 C34 1.536(12) . ?
C33 C35 1.551(14) . ?
C44 H44A 0.9600 . ?
C44 H44B 0.9600 . ?
C44 H44C 0.9600 . ?
C32 H32A 0.9600 . ?
C32 H32B 0.9600 . ?
C32 H32C 0.9600 . ?
C54 H54A 0.9600 . ?
C54 H54B 0.9600 . ?
C54 H54C 0.9600 . ?
C56 H56A 0.9600 . ?
C56 H56B 0.9600 . ?
C56 H56C 0.9600 . ?
C23 H23A 0.9600 . ?
C23 H23B 0.9600 . ?
C23 H23C 0.9600 . ?
C34 H34A 0.9600 . ?
C34 H34B 0.9600 . ?
C34 H34C 0.9600 . ?
C59 H59A 0.9600 . ?
C59 H59B 0.9600 . ?
C59 H59C 0.9600 . ?
C43 H43A 0.9600 . ?
C43 H43B 0.9600 . ?
C43 H43C 0.9600 . ?
C35 H35A 0.9600 . ?
C35 H35B 0.9600 . ?
C35 H35C 0.9600 . ?
C16 H16A 0.9600 . ?
C16 H16B 0.9600 . ?
C16 H16C 0.9600 . ?
C17 H17A 0.9600 . ?
C17 H17B 0.9600 . ?
C17 H17C 0.9600 . ?
C58 H58A 0.9600 . ?
C58 H58B 0.9600 . ?
C58 H58C 0.9600 . ?
C15 H15A 0.9600 . ?
C15 H15B 0.9600 . ?
C15 H15C 0.9600 . ?
C72 H72 0.9300 . ?
C72 C71 1.3900 . ?
C72 C67 1.3900 . ?
C71 H71 0.9300 . ?
C71 C70 1.3900 . ?
C70 H70 0.9300 . ?
C70 C69 1.3900 . ?
C69 H69 0.9300 . ?
C69 C68 1.3900 . ?
C68 H68 0.9300 . ?
C68 C67 1.3900 . ?
C67 H67 0.9300 . ?
C78 H78 0.9300 . ?
C78 C77 1.377(15) . ?
C78 C73 1.364(16) . ?
C77 H77 0.9300 . ?
C77 C76 1.372(15) . ?
C76 H76 0.9300 . ?
C76 C75 1.374(16) . ?
C75 H75 0.9300 . ?
C75 C74 1.382(16) . ?
C74 H74 0.9300 . ?
C74 C73 1.362(15) . ?
C73 H73 0.9300 . ?
C15A H15D 0.9600 . ?
C15A H15E 0.9600 . ?
C15A H15F 0.9600 . ?
C17A H17D 0.9600 . ?
C17A H17E 0.9600 . ?
C17A H17F 0.9600 . ?
C16A H16D 0.9600 . ?
C16A H16E 0.9600 . ?
C16A H16F 0.9600 . ?
C84 H84 0.9300 . ?
C84 C83 1.3900 . ?
C84 C79 1.3900 . ?
C83 H83 0.9300 . ?
C83 C82 1.3900 . ?
C82 H82 0.9300 . ?
C82 C81 1.3900 . ?
C81 H81 0.9300 . ?
C81 C80 1.3900 . ?
C80 H80 0.9300 . ?
C80 C79 1.3900 . ?
C79 H79 0.9300 . ?
C62 H62 0.9300 . ?
C62 C61 1.341(17) . ?
C62 C63 1.320(17) . ?
C61 H61 0.9300 . ?
C61 C66 1.345(17) . ?
C66 H66 0.9300 . ?
C66 C65 1.342(17) . ?
C65 H65 0.9300 . ?
C65 C64 1.344(18) . ?
C64 H64 0.9300 . ?
C64 C63 1.323(18) . ?
C63 H63 0.9300 . ?

loop_
_geom_torsion_atom_site_label_1
_geom_torsion_atom_site_label_2
_geom_torsion_atom_site_label_3
_geom_torsion_atom_site_label_4
_geom_torsion
_geom_torsion_site_symmetry_1
_geom_torsion_site_symmetry_2
_geom_torsion_site_symmetry_3
_geom_torsion_site_symmetry_4
_geom_torsion_publ_flag
Cu1 O4 C48 O2 -0.8(9) 2_656 . . . ?
Cu1 O4 C48 O2 -173.6(4) . . . . ?
Cu1 O4 C48 O3 4.9(9) . . . . ?
Cu1 O4 C48 O3 177.7(4) 2_656 . . . ?
Al1 O2 C48 O4 178.3(6) . . . . ?
Al1 O2 C48 O3 -0.3(5) . . . . ?
Al1 O3 C48 O2 0.3(5) . . . . ?
Al1 O3 C48 O4 -178.3(6) . . . . ?
Al1 O1 C13 C12 -4.5(5) . . . . ?
Al1 O1 C13 C8 169.5(4) . . . . ?
Al1 O1 C1 C2 3.7(5) . . . . ?
Al1 O1 C1 C6 -169.6(4) . . . . ?
Al1 N1 C2 C1 -0.7(6) . . . . ?
Al1 N1 C2 C3 177.7(5) . . . . ?
Al1 N1 C24 C29 -96.0(5) . . . . ?
Al1 N1 C24 C25 84.5(6) . . . . ?
Al1 N2 C12 C13 0.5(6) . . . . ?
Al1 N2 C12 C11 -176.7(5) . . . . ?
Al1 N2 C36 C37 94.7(6) . . . . ?
Al1 N2 C36 C41 -88.0(6) . . . . ?
O2 Al1 O3 C48 -0.2(3) . . . . ?
O2 Al1 N1 C2 168.8(4) . . . . ?
O2 Al1 N1 C24 -5.6(5) . . . . ?
O2 Al1 N2 C12 -169.5(3) . . . . ?
O2 Al1 N2 C36 -3.6(5) . . . . ?
O3 Al1 O2 C48 0.2(3) . . . . ?
O3 Al1 N1 C2 95.1(4) . . . . ?
O3 Al1 N1 C24 -79.3(5) . . . . ?
O3 Al1 N2 C12 -95.7(4) . . . . ?
O3 Al1 N2 C36 70.2(5) . . . . ?
O1 Al1 O2 C48 -4.2(9) . . . . ?
O1 Al1 O3 C48 178.8(4) . . . . ?
O1 Al1 N1 C2 2.2(4) . . . . ?
O1 Al1 N1 C24 -172.3(5) . . . . ?
O1 Al1 N2 C12 -2.3(3) . . . . ?
O1 Al1 N2 C36 163.6(4) . . . . ?
O1 C13 C12 N2 2.7(6) . . . . ?
O1 C13 C12 C11 -179.7(4) . . . . ?
O1 C13 C8 C7 1.0(7) . . . . ?
O1 C13 C8 C9 -178.2(4) . . . . ?
N1 Al1 O2 C48 -110.9(3) . . . . ?
N1 Al1 O3 C48 94.5(4) . . . . ?
N1 Al1 N2 C12 69.8(4) . . . . ?
N1 Al1 N2 C36 -124.3(4) . . . . ?
N1 C2 C1 O1 -2.1(6) . . . . ?
N1 C2 C1 C6 170.7(5) . . . . ?
N1 C2 C3 C4 -173.0(5) . . . . ?
N1 C24 C29 C28 -177.3(5) . . . . ?
N1 C24 C29 C30 1.6(7) . . . . ?
N1 C24 C25 C26 178.2(5) . . . . ?
N1 C24 C25 C33 -2.1(9) . . . . ?
N2 Al1 O2 C48 108.3(3) . . . . ?
N2 Al1 O3 C48 -96.8(4) . . . . ?
N2 Al1 N1 C2 -70.1(4) . . . . ?
N2 Al1 N1 C24 115.4(4) . . . . ?
N2 C12 C11 C10 172.7(5) . . . . ?
N2 C36 C37 C45 -6.9(8) . . . . ?
N2 C36 C37 C38 174.5(5) . . . . ?
N2 C36 C41 C40 -173.9(6) . . . . ?
N2 C36 C41 C42 4.0(9) . . . . ?
C2 N1 C24 C29 89.5(6) . . . . ?
C2 N1 C24 C25 -90.0(6) . . . . ?
C2 C3 C4 C5 -1.8(9) . . . . ?
C2 C3 C4 C20 176.6(6) . . . . ?
C24 N1 C2 C1 174.6(4) . . . . ?
C24 N1 C2 C3 -7.0(8) . . . . ?
C24 C29 C28 C27 -0.8(8) . . . . ?
C24 C29 C30 C31 134.2(6) . . . . ?
C24 C29 C30 C32 -104.3(6) . . . . ?
C24 C25 C26 C27 -1.1(10) . . . . ?
C24 C25 C33 C34 -128.7(7) . . . . ?
C24 C25 C33 C35 106.1(7) . . . . ?
C13 O1 C1 C2 133.5(4) . . . . ?
C13 O1 C1 C6 -39.8(6) . . . . ?
C13 C12 C11 C10 -4.5(8) . . . . ?
C13 C8 C9 C10 1.0(8) . . . . ?
C12 N2 C36 C37 -99.2(6) . . . . ?
C12 N2 C36 C41 78.0(6) . . . . ?
C12 C13 C8 C7 174.2(5) . . . . ?
C12 C13 C8 C9 -5.0(8) . . . . ?
C12 C11 C10 C9 1.2(10) . . . . ?
C12 C11 C10 C14 -176.5(6) . . . . ?
C6 C5 C4 C3 -0.2(9) . . . . ?
C6 C5 C4 C20 -178.6(5) . . . . ?
C6 C7 C8 C13 -38.5(6) . . . . ?
C6 C7 C8 C9 140.6(5) . . . . ?
C5 C6 C7 C8 -140.7(5) . . . . ?
C5 C6 C7 C19 -17.9(8) . . . . ?
C5 C6 C7 C18 101.6(6) . . . . ?
C5 C6 C1 O1 178.4(4) . . . . ?
C5 C6 C1 C2 6.1(8) . . . . ?
C5 C4 C20 C22 -60.4(9) . . . . ?
C5 C4 C20 C21 174.1(7) . . . . ?
C5 C4 C20 C23 58.6(8) . . . . ?
C7 C6 C5 C4 177.2(5) . . . . ?
C7 C6 C1 O1 -0.6(7) . . . . ?
C7 C6 C1 C2 -172.9(5) . . . . ?
C7 C8 C9 C10 -178.1(5) . . . . ?
C29 C24 C25 C26 -1.3(9) . . . . ?
C29 C24 C25 C33 178.4(6) . . . . ?
C29 C28 C27 C26 -1.6(9) . . . . ?
C36 N2 C12 C13 -167.7(4) . . . . ?
C36 N2 C12 C11 15.1(8) . . . . ?
C36 C37 C45 C47 -153.7(6) . . . . ?
C36 C37 C45 C46 81.4(8) . . . . ?
C36 C37 C38 C39 1.0(9) . . . . ?
C36 C41 C40 C39 -2.3(11) . . . . ?
C36 C41 C42 C44 122.5(7) . . . . ?
C36 C41 C42 C43 -114.0(7) . . . . ?
C8 C13 C12 N2 -170.8(5) . . . . ?
C8 C13 C12 C11 6.7(8) . . . . ?
C8 C9 C10 C11 0.7(9) . . . . ?
C8 C9 C10 C14 178.3(7) . . . . ?
C1 O1 C13 C12 -134.3(4) . . . . ?
C1 O1 C13 C8 39.8(6) . . . . ?
C1 C2 C3 C4 5.3(8) . . . . ?
C1 C6 C5 C4 -1.6(8) . . . . ?
C1 C6 C7 C8 38.1(6) . . . . ?
C1 C6 C7 C19 160.9(5) . . . . ?
C1 C6 C7 C18 -79.6(6) . . . . ?
C3 C2 C1 O1 179.3(4) . . . . ?
C3 C2 C1 C6 -7.9(8) . . . . ?
C3 C4 C20 C22 121.2(8) . . . . ?
C3 C4 C20 C21 -4.3(10) . . . . ?
C3 C4 C20 C23 -119.8(7) . . . . ?
C48 Al1 N1 C2 133.4(4) . . . . ?
C48 Al1 N1 C24 -41.1(5) . . . . ?
C48 Al1 N2 C12 -133.6(3) . . . . ?
C48 Al1 N2 C36 32.3(5) . . . . ?
C9 C10 C14 C16 -4.7(13) . . . . ?
C9 C10 C14 C17 -114.5(8) . . . . ?
C9 C10 C14 C15 128.9(11) . . . . ?
C9 C10 C14 C15A 69.9(13) . . . . ?
C9 C10 C14 C17A -52(2) . . . . ?
C9 C10 C14 C16A 171.9(12) . . . . ?
C19 C7 C8 C13 -161.1(5) . . . . ?
C19 C7 C8 C9 18.0(7) . . . . ?
C28 C29 C30 C31 -46.9(8) . . . . ?
C28 C29 C30 C32 74.6(8) . . . . ?
C28 C27 C26 C25 2.6(10) . . . . ?
C11 C10 C14 C16 172.9(9) . . . . ?
C11 C10 C14 C17 63.1(9) . . . . ?
C11 C10 C14 C15 -53.6(13) . . . . ?
C11 C10 C14 C15A -112.5(12) . . . . ?
C11 C10 C14 C17A 125.3(19) . . . . ?
C11 C10 C14 C16A -10.6(15) . . . . ?
C37 C36 C41 C40 3.3(9) . . . . ?
C37 C36 C41 C42 -178.8(6) . . . . ?
C25 C24 C29 C28 2.2(8) . . . . ?
C25 C24 C29 C30 -178.9(6) . . . . ?
C18 C7 C8 C13 78.4(6) . . . . ?
C18 C7 C8 C9 -102.5(6) . . . . ?
C26 C25 C33 C34 51.0(10) . . . . ?
C26 C25 C33 C35 -74.2(9) . . . . ?
C45 C37 C38 C39 -177.6(6) . . . . ?
C41 C36 C37 C45 175.9(6) . . . . ?
C41 C36 C37 C38 -2.7(8) . . . . ?
C38 C37 C45 C47 24.9(9) . . . . ?
C38 C37 C45 C46 -100.0(7) . . . . ?
C38 C39 C40 C41 0.6(11) . . . . ?
C40 C41 C42 C44 -59.6(9) . . . . ?
C40 C41 C42 C43 63.9(9) . . . . ?
C40 C39 C38 C37 0.1(10) . . . . ?
C42 C41 C40 C39 179.7(7) . . . . ?
C30 C29 C28 C27 -179.7(6) . . . . ?
C33 C25 C26 C27 179.1(7) . . . . ?
C72 C71 C70 C69 0.0 . . . . ?
C71 C72 C67 C68 0.0 . . . . ?
C71 C70 C69 C68 0.0 . . . . ?
C70 C69 C68 C67 0.0 . . . . ?
C69 C68 C67 C72 0.0 . . . . ?
C67 C72 C71 C70 0.0 . . . . ?
C78 C77 C76 C75 -1(2) . . . . ?
C77 C78 C73 C74 0(3) . . . . ?
C77 C76 C75 C74 2(3) . . . . ?
C76 C75 C74 C73 -2(3) . . . . ?
C75 C74 C73 C78 1(3) . . . . ?
C73 C78 C77 C76 -0.2(18) . . . . ?
C84 C83 C82 C81 0.0 . . . . ?
C83 C84 C79 C80 0.0 . . . . ?
C83 C82 C81 C80 0.0 . . . . ?
C82 C81 C80 C79 0.0 . . . . ?
C81 C80 C79 C84 0.0 . . . . ?
C79 C84 C83 C82 0.0 . . . . ?
C62 C61 C66 C65 3(2) . . . . ?
C61 C62 C63 C64 -9(3) . . . . ?
C61 C66 C65 C64 -4(4) . . . . ?
C66 C65 C64 C63 -1(5) . . . . ?
C65 C64 C63 C62 7(4) . . . . ?
C63 C62 C61 C66 3(2) . . . . ?

loop_
_twin_individual_id
_twin_individual_mass_fraction_refined
_oxdiff_twin_reflns_isolated
_oxdiff_twin_reflns_overlapped
_twin_individual_twin_lattice_type
_twin_individual_twin_matrix_11
_twin_individual_twin_matrix_12
_twin_individual_twin_matrix_13
_twin_individual_twin_matrix_21
_twin_individual_twin_matrix_22
_twin_individual_twin_matrix_23
_twin_individual_twin_matrix_31
_twin_individual_twin_matrix_32
_twin_individual_twin_matrix_33
1 0.6201 1272 34683 ref 1.0000 0.0000 0.0000 0.0000 1.0000 0.0000 0.0000 0.0000 1.0000
2 0.3799 0 34683 nmt 0.9996 -0.0035 -0.0067 0.0056 1.0098 0.0213 0.0043 -0.0307 0.9906

loop_
_publcif_info_exptl_table_extra_item
sin_theta_over_lambda_max

loop_
_publcif_info_exptl_table_header_item
?
